data_1505169
loop_
_publ_author_name
'San Miguel, Lidaris'
'Matzger, Adam J.'

_publ_section_title
;
 Dialkyl-Substituted Thieno[3,2-b]thiophene-Based Polymers Containing
 2,2&#x2018;-Bithiophene, Thieno[3,2-b]thiophene, and Ethynylene Spacers
;
_journal_issue 26
_journal_name_full Macromolecules
_journal_page_first 9233
_journal_paper_doi 10.1021/ma702073m
_journal_volume 40
_journal_year 2007
_chemical_formula_moiety 'C32 H44 S4'
_chemical_formula_sum 'C32 H44 S4'
_chemical_formula_weight 557.0
_chemical_name_common T-dinonylT2-T
_chemical_name_systematic
;
poly(2-[2,2']bithiophen-5-yl-3,6-dinonylthieno[3,2-b]thiophene)
;
_space_group_IT_number 2
_symmetry_cell_setting triclinic
_symmetry_Int_Tables_number 2
_symmetry_space_group_name_Hall '-P 1'
_symmetry_space_group_name_H-M 'P -1'
_atom_sites_solution_hydrogens geom
_atom_sites_solution_primary direct
_atom_sites_solution_secondary difmap
_audit_creation_method SHELXL-97
_cell_angle_alpha 95.1950(10)
_cell_angle_beta 99.1370(10)
_cell_angle_gamma 97.2320(10)
_cell_formula_units_Z 1
_cell_length_a 4.80255(9)
_cell_length_b 9.70196(18)
_cell_length_c 17.3834(3)
_cell_measurement_reflns_used 7241
_cell_measurement_temperature 293(2)
_cell_measurement_theta_max 66.5
_cell_measurement_theta_min 6.6
_cell_volume 788.26(3)
_computing_cell_refinement PROCESS-AUTO
_computing_data_collection PROCESS-AUTO
_computing_data_reduction CrystalStructure
_computing_publication_material 'CrystalStructure 3.7.0'
_computing_structure_refinement 'SHELXL-97 (Sheldrick, 1997)'
_computing_structure_solution 'SHELXS-97 (Sheldrick, 1990)'
_diffrn_ambient_temperature 293(2)
_diffrn_detector_area_resol_mean 10.00
_diffrn_measured_fraction_theta_full 0.907
_diffrn_measured_fraction_theta_max 0.907
_diffrn_measurement_device_type 'Rigaku RAXIS-SPIDER'
_diffrn_measurement_method \w
_diffrn_radiation_monochromator graphite
_diffrn_radiation_source 'fine-focus sealed tube'
_diffrn_radiation_type CuK\a
_diffrn_radiation_wavelength 1.54187
_diffrn_reflns_av_R_equivalents 0.0302
_diffrn_reflns_av_sigmaI/netI 0.0312
_diffrn_reflns_limit_h_max 5
_diffrn_reflns_limit_h_min -3
_diffrn_reflns_limit_k_max 11
_diffrn_reflns_limit_k_min -11
_diffrn_reflns_limit_l_max 20
_diffrn_reflns_limit_l_min -20
_diffrn_reflns_number 9340
_diffrn_reflns_theta_full 66.53
_diffrn_reflns_theta_max 66.53
_diffrn_reflns_theta_min 6.55
_exptl_absorpt_coefficient_mu 2.891
_exptl_absorpt_correction_T_max 0.8689
_exptl_absorpt_correction_T_min 0.5956
_exptl_absorpt_correction_type multi-scan
_exptl_absorpt_process_details
; 
    Higashi, T. (1995). Program for Absorption Correction.
    Rigaku Corporation, Tokyo, Japan.
;
_exptl_crystal_colour yellow
_exptl_crystal_density_diffrn 1.173
_exptl_crystal_density_method 'not measured'
_exptl_crystal_description needle
_exptl_crystal_F_000 300
_exptl_crystal_size_max 0.20
_exptl_crystal_size_mid 0.05
_exptl_crystal_size_min 0.05
_refine_diff_density_max 0.196
_refine_diff_density_min -0.169
_refine_diff_density_rms 0.036
_refine_ls_extinction_method none
_refine_ls_goodness_of_fit_ref 1.062
_refine_ls_hydrogen_treatment riding
_refine_ls_matrix_type full
_refine_ls_number_parameters 199
_refine_ls_number_reflns 2530
_refine_ls_number_restraints 0
_refine_ls_restrained_S_all 1.062
_refine_ls_R_factor_all 0.0672
_refine_ls_R_factor_gt 0.0489
_refine_ls_shift/su_max 0.009
_refine_ls_shift/su_mean 0.000
_refine_ls_structure_factor_coef Fsqd
_refine_ls_weighting_details 'calc w=1/[\s^2^(Fo^2^)+(0.0686P)^2^+0.1057P] where P=(Fo^2^+2Fc^2^)/3'
_refine_ls_weighting_scheme calc
_refine_ls_wR_factor_gt 0.1249
_refine_ls_wR_factor_ref 0.1363
_reflns_number_gt 1867
_reflns_number_total 2530
_reflns_threshold_expression >2sigma(I)
_cod_data_source_file ma702073m-file004.cif
_cod_data_source_block T-dinonylT2-T
_cod_depositor_comments
;
 Replacing the "?" symbol with the "'" symbol in the
 _chemical_name_systematic data item value.

 Antanas Vaitkus,
 2017-03-30
;
_cod_original_sg_symbol_H-M P-1
_cod_database_code 1505169

loop_
_symmetry_equiv_pos_as_xyz
'x, y, z'
'-x, -y, -z'

loop_
_atom_site_label
_atom_site_type_symbol
_atom_site_fract_x
_atom_site_fract_y
_atom_site_fract_z
_atom_site_U_iso_or_equiv
_atom_site_adp_type
_atom_site_occupancy
_atom_site_symmetry_multiplicity
_atom_site_calc_flag
_atom_site_refinement_flags
_atom_site_disorder_assembly
_atom_site_disorder_group
S1A S 0.2786(7) 0.1165(3) 0.34717(19) 0.0767(8) Uani 0.28 1 d P A 1
C3B C 0.7639(13) 0.0311(5) 0.3893(3) 0.1042(17) Uani 0.28 1 d P A 1
H3B H 0.9523 0.0271 0.4109 0.125 Uiso 0.28 1 calc PR A 1
C3A C 0.2786(7) 0.1165(3) 0.34717(19) 0.0767(8) Uani 0.10 1 d P A 2
H3A H 0.1206 0.1634 0.3416 0.092 Uiso 0.10 1 calc PR A 2
S1B S 0.7639(13) 0.0311(5) 0.3893(3) 0.1042(17) Uani 0.10 1 d P A 2
C3C C 0.6044(8) 0.0188(3) 0.4427(2) 0.0912(10) Uani 0.47 1 d P A 1
S1D S 0.4160(7) 0.1344(2) 0.31162(13) 0.1343(11) Uani 0.47 1 d P A 1
S1C S 0.6044(8) 0.0188(3) 0.4427(2) 0.0912(10) Uani 0.15 1 d P . 2
C3D C 0.4160(7) 0.1344(2) 0.31162(13) 0.1343(11) Uani 0.15 1 d P A 2
H3D H 0.3609 0.1949 0.2754 0.161 Uiso 0.15 1 calc PR A 2
C2A C 0.575(3) -0.0802(15) 0.3457(8) 0.082(4) Uani 0.39 1 d P A 1
H2A H 0.6131 -0.1719 0.3405 0.099 Uiso 0.39 1 calc PR A 1
C2B C 0.454(2) -0.0856(10) 0.3728(6) 0.103(3) Uani 0.61 1 d P A 2
H2B H 0.4487 -0.1813 0.3751 0.124 Uiso 0.61 1 calc PR A 2
S2 S 1.04734(14) 0.29369(6) 0.51059(3) 0.0654(3) Uani 1 1 d . . .
C1 C 0.3404(10) -0.0404(4) 0.3132(2) 0.1265(16) Uani 1 1 d . . .
H1 H 0.213(9) -0.084(4) 0.276(2) 0.152 Uiso 1 1 d . . .
H3C H 0.738(18) 0.042(8) 0.488(5) 0.152 Uiso 0.47 1 d P . .
C4 C 0.6181(6) 0.1568(3) 0.39583(14) 0.0676(7) Uani 1 1 d . . .
C5 C 0.7568(5) 0.2930(2) 0.43540(13) 0.0583(6) Uani 1 1 d . A .
C6 C 0.7000(5) 0.4257(2) 0.42263(13) 0.0549(6) Uani 1 1 d . . .
C7 C 0.9009(5) 0.5266(2) 0.47449(12) 0.0537(6) Uani 1 1 d . . .
C8 C 0.4753(5) 0.4662(3) 0.36219(13) 0.0617(7) Uani 1 1 d . A .
H8A H 0.3948 0.5436 0.3852 0.074 Uiso 1 1 calc R . .
H8B H 0.3235 0.3880 0.3467 0.074 Uiso 1 1 calc R . .
C9 C 0.5898(6) 0.5085(3) 0.28999(13) 0.0681(7) Uani 1 1 d . . .
H9A H 0.7452 0.5848 0.3060 0.082 Uiso 1 1 calc R A .
H9B H 0.6667 0.4301 0.2666 0.082 Uiso 1 1 calc R . .
C10 C 0.3699(6) 0.5534(3) 0.22841(14) 0.0717(8) Uani 1 1 d . A .
H10A H 0.2795 0.6255 0.2529 0.086 Uiso 1 1 calc R . .
H10B H 0.2239 0.4742 0.2085 0.086 Uiso 1 1 calc R . .
C11 C 0.4915(6) 0.6087(3) 0.16009(15) 0.0856(9) Uani 1 1 d . . .
H11A H 0.6432 0.6851 0.1806 0.103 Uiso 1 1 calc R A .
H11B H 0.5760 0.5351 0.1348 0.103 Uiso 1 1 calc R . .
C12 C 0.2840(6) 0.6596(3) 0.09905(15) 0.0877(9) Uani 1 1 d . A .
H12A H 0.1996 0.7336 0.1241 0.105 Uiso 1 1 calc R . .
H12B H 0.1321 0.5834 0.0783 0.105 Uiso 1 1 calc R . .
C13 C 0.4088(7) 0.7139(4) 0.03166(16) 0.0982(10) Uani 1 1 d . . .
H13A H 0.5673 0.7866 0.0528 0.118 Uiso 1 1 calc R A .
H13B H 0.4849 0.6384 0.0053 0.118 Uiso 1 1 calc R . .
C14 C 0.2087(7) 0.7719(4) -0.02812(17) 0.1018(11) Uani 1 1 d . A .
H14A H 0.1266 0.8449 -0.0015 0.122 Uiso 1 1 calc R . .
H14B H 0.0543 0.6982 -0.0510 0.122 Uiso 1 1 calc R . .
C15 C 0.3392(9) 0.8310(4) -0.09338(19) 0.1279(14) Uani 1 1 d . . .
H15A H 0.5003 0.9012 -0.0705 0.153 Uiso 1 1 calc R A .
H15B H 0.4119 0.7566 -0.1219 0.153 Uiso 1 1 calc R . .
C16 C 0.1440(10) 0.8948(5) -0.1498(2) 0.1629(19) Uani 1 1 d . A .
H16A H 0.0510 0.8251 -0.1918 0.195 Uiso 1 1 calc R . .
H16B H 0.2507 0.9688 -0.1706 0.195 Uiso 1 1 calc R . .
H16C H 0.0036 0.9321 -0.1236 0.195 Uiso 1 1 calc R . .

loop_
_atom_site_aniso_label
_atom_site_aniso_U_11
_atom_site_aniso_U_22
_atom_site_aniso_U_33
_atom_site_aniso_U_23
_atom_site_aniso_U_13
_atom_site_aniso_U_12
S1A 0.058(2) 0.0779(18) 0.088(2) -0.0072(15) -0.0030(14) 0.0164(13)
C3B 0.117(5) 0.080(3) 0.108(4) 0.013(3) -0.001(4) 0.012(3)
C3A 0.058(2) 0.0779(18) 0.088(2) -0.0072(15) -0.0030(14) 0.0164(13)
S1B 0.117(5) 0.080(3) 0.108(4) 0.013(3) -0.001(4) 0.012(3)
C3C 0.094(3) 0.0713(18) 0.102(2) 0.0109(17) -0.003(2) 0.0121(17)
S1D 0.201(3) 0.0845(13) 0.0890(15) 0.0109(11) -0.0356(15) -0.0116(17)
S1C 0.094(3) 0.0713(18) 0.102(2) 0.0109(17) -0.003(2) 0.0121(17)
C3D 0.201(3) 0.0845(13) 0.0890(15) 0.0109(11) -0.0356(15) -0.0116(17)
C2A 0.086(11) 0.060(5) 0.096(8) 0.003(5) 0.002(6) 0.014(6)
C2B 0.104(9) 0.065(4) 0.136(8) 0.020(4) 0.003(5) 0.009(4)
S2 0.0687(6) 0.0608(4) 0.0677(4) 0.0204(3) 0.0010(3) 0.0171(3)
C1 0.152(4) 0.087(3) 0.114(3) -0.010(2) -0.045(3) 0.017(2)
C4 0.071(2) 0.0628(15) 0.0700(15) 0.0175(12) 0.0055(13) 0.0128(13)
C5 0.0576(18) 0.0618(15) 0.0578(13) 0.0164(11) 0.0074(12) 0.0137(12)
C6 0.0503(17) 0.0618(14) 0.0560(13) 0.0187(11) 0.0089(11) 0.0124(12)
C7 0.0530(18) 0.0589(14) 0.0540(13) 0.0184(10) 0.0099(11) 0.0167(11)
C8 0.0587(18) 0.0672(15) 0.0612(14) 0.0200(11) 0.0058(12) 0.0135(12)
C9 0.069(2) 0.0814(17) 0.0586(14) 0.0212(12) 0.0093(13) 0.0192(14)
C10 0.075(2) 0.0820(18) 0.0589(14) 0.0217(12) 0.0042(13) 0.0139(14)
C11 0.089(2) 0.109(2) 0.0645(16) 0.0322(15) 0.0089(15) 0.0250(18)
C12 0.092(2) 0.107(2) 0.0663(16) 0.0331(15) 0.0037(15) 0.0166(18)
C13 0.109(3) 0.119(3) 0.0719(18) 0.0386(17) 0.0111(17) 0.022(2)
C14 0.109(3) 0.126(3) 0.0739(18) 0.0439(18) 0.0050(18) 0.017(2)
C15 0.138(4) 0.168(4) 0.089(2) 0.063(2) 0.017(2) 0.031(3)
C16 0.155(4) 0.217(5) 0.127(3) 0.106(3) 0.007(3) 0.024(3)

loop_
_atom_type_symbol
_atom_type_description
_atom_type_scat_dispersion_real
_atom_type_scat_dispersion_imag
_atom_type_scat_source
C C 0.0181 0.0091 'International Tables Vol C Tables 4.2.6.8 and 6.1.1.4'
H H 0.0000 0.0000 'International Tables Vol C Tables 4.2.6.8 and 6.1.1.4'
S S 0.3331 0.5567 'International Tables Vol C Tables 4.2.6.8 and 6.1.1.4'

loop_
_geom_angle_atom_site_label_1
_geom_angle_atom_site_label_2
_geom_angle_atom_site_label_3
_geom_angle
_geom_angle_site_symmetry_1
_geom_angle_site_symmetry_3
C1 S1A C4 91.3(2) . .
C2A C3B C4 109.7(7) . .
C2A C3B H3B 125.2 . .
C4 C3B H3B 125.2 . .
C4 C3C H3C 106(5) . .
C4 S1D C1 93.35(19) . .
C1 C2A C3B 112.0(11) . .
C1 C2A H2A 124.0 . .
C3B C2A H2A 124.0 . .
C1 C2B H2B 120.6 . .
C7 S2 C5 91.44(10) 2_766 .
C2B C1 C2A 36.9(5) . .
C2B C1 S1A 103.0(5) . .
C2A C1 S1A 116.3(7) . .
C2B C1 S1D 115.1(5) . .
C2A C1 S1D 105.8(7) . .
S1A C1 S1D 34.09(14) . .
C2B C1 H1 128(3) . .
C2A C1 H1 128(3) . .
S1A C1 H1 115(3) . .
S1D C1 H1 116(3) . .
C5 C4 C3B 124.0(3) . .
C5 C4 S1D 124.1(2) . .
C3B C4 S1D 99.6(3) . .
C5 C4 C3C 120.9(2) . .
C3B C4 C3C 49.0(2) . .
S1D C4 C3C 113.8(2) . .
C5 C4 S1A 127.0(2) . .
C3B C4 S1A 108.9(3) . .
S1D C4 S1A 34.59(12) . .
C3C C4 S1A 94.3(2) . .
C6 C5 C4 130.3(2) . .
C6 C5 S2 112.74(17) . .
C4 C5 S2 116.92(18) . .
C5 C6 C7 109.7(2) . .
C5 C6 C8 127.9(2) . .
C7 C6 C8 122.3(2) . .
C7 C7 C6 115.7(3) 2_766 .
C7 C7 S2 110.4(2) 2_766 2_766
C6 C7 S2 133.87(17) . 2_766
C6 C8 C9 112.7(2) . .
C6 C8 H8A 109.1 . .
C9 C8 H8A 109.1 . .
C6 C8 H8B 109.1 . .
C9 C8 H8B 109.1 . .
H8A C8 H8B 107.8 . .
C10 C9 C8 114.1(2) . .
C10 C9 H9A 108.7 . .
C8 C9 H9A 108.7 . .
C10 C9 H9B 108.7 . .
C8 C9 H9B 108.7 . .
H9A C9 H9B 107.6 . .
C9 C10 C11 113.8(2) . .
C9 C10 H10A 108.8 . .
C11 C10 H10A 108.8 . .
C9 C10 H10B 108.8 . .
C11 C10 H10B 108.8 . .
H10A C10 H10B 107.7 . .
C12 C11 C10 115.8(2) . .
C12 C11 H11A 108.3 . .
C10 C11 H11A 108.3 . .
C12 C11 H11B 108.3 . .
C10 C11 H11B 108.3 . .
H11A C11 H11B 107.4 . .
C11 C12 C13 115.0(3) . .
C11 C12 H12A 108.5 . .
C13 C12 H12A 108.5 . .
C11 C12 H12B 108.5 . .
C13 C12 H12B 108.5 . .
H12A C12 H12B 107.5 . .
C14 C13 C12 116.0(3) . .
C14 C13 H13A 108.3 . .
C12 C13 H13A 108.3 . .
C14 C13 H13B 108.3 . .
C12 C13 H13B 108.3 . .
H13A C13 H13B 107.4 . .
C13 C14 C15 115.4(3) . .
C13 C14 H14A 108.4 . .
C15 C14 H14A 108.4 . .
C13 C14 H14B 108.4 . .
C15 C14 H14B 108.4 . .
H14A C14 H14B 107.5 . .
C16 C15 C14 115.1(3) . .
C16 C15 H15A 108.5 . .
C14 C15 H15A 108.5 . .
C16 C15 H15B 108.5 . .
C14 C15 H15B 108.5 . .
H15A C15 H15B 107.5 . .
C15 C16 H16A 109.5 . .
C15 C16 H16B 109.5 . .
H16A C16 H16B 109.5 . .
C15 C16 H16C 109.5 . .
H16A C16 H16C 109.5 . .
H16B C16 H16C 109.5 . .

loop_
_geom_bond_atom_site_label_1
_geom_bond_atom_site_label_2
_geom_bond_distance
_geom_bond_site_symmetry_2
S1A C1 1.662(5) .
S1A C4 1.694(4) .
C3B C2A 1.396(15) .
C3B C4 1.485(6) .
C3B H3B 0.9300 .
C3C C4 1.629(4) .
C3C H3C 0.93(8) .
S1D C4 1.603(3) .
S1D C1 1.694(4) .
C2A C1 1.298(16) .
C2A H2A 0.9300 .
C2B C1 1.235(11) .
C2B H2B 0.9300 .
S2 C7 1.720(2) 2_766
S2 C5 1.753(2) .
C1 H1 0.86(4) .
C4 C5 1.459(3) .
C5 C6 1.379(3) .
C6 C7 1.424(3) .
C6 C8 1.498(3) .
C7 C7 1.377(4) 2_766
C7 S2 1.720(2) 2_766
C8 C9 1.517(3) .
C8 H8A 0.9700 .
C8 H8B 0.9700 .
C9 C10 1.514(3) .
C9 H9A 0.9700 .
C9 H9B 0.9700 .
C10 C11 1.515(3) .
C10 H10A 0.9700 .
C10 H10B 0.9700 .
C11 C12 1.498(3) .
C11 H11A 0.9700 .
C11 H11B 0.9700 .
C12 C13 1.505(4) .
C12 H12A 0.9700 .
C12 H12B 0.9700 .
C13 C14 1.498(4) .
C13 H13A 0.9700 .
C13 H13B 0.9700 .
C14 C15 1.504(4) .
C14 H14A 0.9700 .
C14 H14B 0.9700 .
C15 C16 1.480(4) .
C15 H15A 0.9700 .
C15 H15B 0.9700 .
C16 H16A 0.9600 .
C16 H16B 0.9600 .
C16 H16C 0.9600 .

loop_
_geom_torsion_atom_site_label_1
_geom_torsion_atom_site_label_2
_geom_torsion_atom_site_label_3
_geom_torsion_atom_site_label_4
_geom_torsion
_geom_torsion_site_symmetry_1
_geom_torsion_site_symmetry_4
C4 C3B C2A C1 9.3(12) . .
C3B C2A C1 C2B -91.1(18) . .
C3B C2A C1 S1A -15.1(12) . .
C3B C2A C1 S1D 19.8(11) . .
C4 S1A C1 C2B 49.5(6) . .
C4 S1A C1 C2A 12.7(8) . .
C4 S1A C1 S1D -66.4(3) . .
C4 S1D C1 C2B 0.3(7) . .
C4 S1D C1 C2A -37.9(7) . .
C4 S1D C1 S1A 75.8(3) . .
C2A C3B C4 C5 -177.9(6) . .
C2A C3B C4 S1D -34.8(7) . .
C2A C3B C4 C3C 78.5(7) . .
C2A C3B C4 S1A -0.3(8) . .
C1 S1D C4 C5 -177.3(3) . .
C1 S1D C4 C3B 39.7(4) . .
C1 S1D C4 C3C -9.6(3) . .
C1 S1D C4 S1A -69.9(3) . .
C1 S1A C4 C5 171.1(3) . .
C1 S1A C4 C3B -6.3(4) . .
C1 S1A C4 S1D 72.9(3) . .
C1 S1A C4 C3C -54.2(3) . .
C3B C4 C5 C6 151.9(4) . .
S1D C4 C5 C6 17.6(4) . .
C3C C4 C5 C6 -149.3(3) . .
S1A C4 C5 C6 -25.2(4) . .
C3B C4 C5 S2 -26.9(4) . .
S1D C4 C5 S2 -161.2(2) . .
C3C C4 C5 S2 31.9(4) . .
S1A C4 C5 S2 156.0(2) . .
C7 S2 C5 C6 -0.51(19) 2_766 .
C7 S2 C5 C4 178.5(2) 2_766 .
C4 C5 C6 C7 -177.9(3) . .
S2 C5 C6 C7 0.9(3) . .
C4 C5 C6 C8 -0.7(4) . .
S2 C5 C6 C8 178.09(19) . .
C5 C6 C7 C7 -1.1(4) . 2_766
C8 C6 C7 C7 -178.4(2) . 2_766
C5 C6 C7 S2 179.83(19) . 2_766
C8 C6 C7 S2 2.5(4) . 2_766
C5 C6 C8 C9 -97.7(3) . .
C7 C6 C8 C9 79.1(3) . .
C6 C8 C9 C10 -178.6(2) . .
C8 C9 C10 C11 174.4(2) . .
C9 C10 C11 C12 -177.8(2) . .
C10 C11 C12 C13 -179.9(3) . .
C11 C12 C13 C14 -177.1(3) . .
C12 C13 C14 C15 177.7(3) . .
C13 C14 C15 C16 -176.9(4) . .
